data_2225982
loop_
_publ_author_name
'Hao, Cheng-Jun'
'Zhang, Yan-Hua'

_publ_section_title
;
 3,3'-(5,5,7,12,12,14-Hexamethyl-1,4,8,11-tetraazacyclotetradecane-1,8-diyl)dipropanonitrile
 methanol disolvate
;
_journal_coeditor_code SJ2765
_journal_issue 5
_journal_name_full 'Acta Crystallographica Section E'
_journal_page_first o1089
_journal_paper_doi 10.1107/S1600536810013073
_journal_volume 66
_journal_year 2010
_chemical_formula_iupac 'C22 H42 N6, 2C H4 O'
_chemical_formula_moiety 'C22 H42 N6, 2(C H4 O)'
_chemical_formula_sum 'C24 H50 N6 O2'
_chemical_formula_weight 454.70
_chemical_name_systematic
;
3,3'-(5,5,7,12,12,14-Hexamethyl-1,4,8,11-tetraazacyclotetradecane-
1,8-diyl)dipropanonitrile methanol disolvate
;
_space_group_IT_number 14
_symmetry_cell_setting monoclinic
_symmetry_space_group_name_Hall '-P 2yn'
_symmetry_space_group_name_H-M 'P 1 21/n 1'
_atom_sites_solution_hydrogens geom
_atom_sites_solution_primary direct
_atom_sites_solution_secondary difmap
_audit_creation_method SHELXL-97
_cell_angle_alpha 90.00
_cell_angle_beta 94.097(2)
_cell_angle_gamma 90.00
_cell_formula_units_Z 2
_cell_length_a 11.8705(16)
_cell_length_b 8.4448(11)
_cell_length_c 13.4942(18)
_cell_measurement_reflns_used 7044
_cell_measurement_temperature 173(2)
_cell_measurement_theta_max 27.02
_cell_measurement_theta_min 2.21
_cell_volume 1349.3(3)
_computing_cell_refinement 'SAINT (Bruker, 2004)'
_computing_data_collection 'SMART (Bruker, 2004)'
_computing_data_reduction 'SAINT (Bruker, 2004)'
_computing_molecular_graphics 'SHELXTL (Sheldrick, 2008)'
_computing_publication_material 'SHELXTL (Sheldrick, 2008)'
_computing_structure_refinement 'SHELXL97 (Sheldrick, 2008)'
_computing_structure_solution 'SHELXS97 (Sheldrick, 2008)'
_diffrn_ambient_temperature 173(2)
_diffrn_measured_fraction_theta_full 0.995
_diffrn_measured_fraction_theta_max 0.995
_diffrn_measurement_device_type 'Bruker SMART 1000 CCD area-detector'
_diffrn_measurement_method '\f and \w scans'
_diffrn_radiation_monochromator graphite
_diffrn_radiation_source 'fine-focus sealed tube'
_diffrn_radiation_type MoK\a
_diffrn_radiation_wavelength 0.71073
_diffrn_reflns_av_R_equivalents 0.0191
_diffrn_reflns_av_sigmaI/netI 0.0165
_diffrn_reflns_limit_h_max 15
_diffrn_reflns_limit_h_min -15
_diffrn_reflns_limit_k_max 10
_diffrn_reflns_limit_k_min -10
_diffrn_reflns_limit_l_max 16
_diffrn_reflns_limit_l_min -17
_diffrn_reflns_number 10793
_diffrn_reflns_theta_full 27.04
_diffrn_reflns_theta_max 27.04
_diffrn_reflns_theta_min 2.21
_diffrn_standards_number 0
_exptl_absorpt_coefficient_mu 0.073
_exptl_absorpt_correction_T_max 0.9807
_exptl_absorpt_correction_T_min 0.9757
_exptl_absorpt_correction_type multi-scan
_exptl_absorpt_process_details '(SADABS; Bruker, 2004)'
_exptl_crystal_colour colourless
_exptl_crystal_density_diffrn 1.119
_exptl_crystal_density_method 'not measured'
_exptl_crystal_description block
_exptl_crystal_F_000 504
_exptl_crystal_size_max 0.34
_exptl_crystal_size_mid 0.30
_exptl_crystal_size_min 0.27
_refine_diff_density_max 0.327
_refine_diff_density_min -0.163
_refine_ls_extinction_method none
_refine_ls_goodness_of_fit_ref 1.049
_refine_ls_hydrogen_treatment mixed
_refine_ls_matrix_type full
_refine_ls_number_parameters 154
_refine_ls_number_reflns 2940
_refine_ls_number_restraints 1
_refine_ls_restrained_S_all 1.052
_refine_ls_R_factor_all 0.0436
_refine_ls_R_factor_gt 0.0382
_refine_ls_shift/su_max 0.001
_refine_ls_shift/su_mean 0.000
_refine_ls_structure_factor_coef Fsqd
_refine_ls_weighting_details 'calc w=1/[\s^2^(Fo^2^)+(0.0618P)^2^+0.3251P] where P=(Fo^2^+2Fc^2^)/3'
_refine_ls_weighting_scheme calc
_refine_ls_wR_factor_gt 0.1072
_refine_ls_wR_factor_ref 0.1127
_reflns_number_gt 2562
_reflns_number_total 2940
_reflns_threshold_expression I>2\s(I)
_cod_data_source_file sj2765.cif
_cod_data_source_block I
_cod_original_sg_symbol_Hall ' -P 2yn'
_cod_original_sg_symbol_H-M 'P 21/n'
_cod_database_code 2225982
_cod_database_fobs_code 2225982

loop_
_symmetry_equiv_pos_as_xyz
'x, y, z'
'-x+1/2, y+1/2, -z+1/2'
'-x, -y, -z'
'x-1/2, -y-1/2, z-1/2'

loop_
_atom_site_type_symbol
_atom_site_label
_atom_site_fract_x
_atom_site_fract_y
_atom_site_fract_z
_atom_site_U_iso_or_equiv
_atom_site_adp_type
_atom_site_calc_flag
_atom_site_refinement_flags
_atom_site_occupancy
_atom_site_disorder_assembly
_atom_site_disorder_group
C C1 0.37856(9) 0.07773(12) 0.85259(8) 0.0257(2) Uani d . 1 . .
H H1A 0.3428 0.1592 0.8079 0.031 Uiso calc R 1 . .
H H1B 0.4073 0.1303 0.9149 0.031 Uiso calc R 1 . .
C C2 0.56583(9) 0.10757(12) 0.77704(7) 0.0245(2) Uani d . 1 . .
C C3 0.64934(10) -0.00010(15) 0.72852(9) 0.0338(3) Uani d . 1 . .
H H3A 0.6763 -0.0821 0.7758 0.051 Uiso calc R 1 . .
H H3B 0.7135 0.0628 0.7090 0.051 Uiso calc R 1 . .
H H3C 0.6118 -0.0501 0.6695 0.051 Uiso calc R 1 . .
C C4 0.51883(10) 0.22792(14) 0.69961(8) 0.0314(3) Uani d . 1 . .
H H4A 0.4756 0.1722 0.6457 0.047 Uiso calc R 1 . .
H H4B 0.5815 0.2855 0.6726 0.047 Uiso calc R 1 . .
H H4C 0.4694 0.3029 0.7310 0.047 Uiso calc R 1 . .
C C5 0.62179(8) 0.20068(12) 0.86592(7) 0.0239(2) Uani d . 1 . .
H H5A 0.6724 0.2813 0.8397 0.029 Uiso calc R 1 . .
H H5B 0.5618 0.2580 0.8985 0.029 Uiso calc R 1 . .
C C6 0.69062(8) 0.10371(12) 0.94599(7) 0.0233(2) Uani d . 1 . .
H H6 0.6658 -0.0091 0.9388 0.028 Uiso calc R 1 . .
C C7 0.81748(9) 0.10933(15) 0.92898(9) 0.0332(3) Uani d . 1 . .
H H7A 0.8448 0.2184 0.9366 0.050 Uiso calc R 1 . .
H H7B 0.8292 0.0719 0.8618 0.050 Uiso calc R 1 . .
H H7C 0.8591 0.0413 0.9777 0.050 Uiso calc R 1 . .
C C8 0.70816(8) 0.04726(12) 1.12482(8) 0.0251(2) Uani d . 1 . .
H H8A 0.7295 0.1080 1.1860 0.030 Uiso calc R 1 . .
H H8B 0.7769 -0.0056 1.1036 0.030 Uiso calc R 1 . .
C C9 0.69768(9) 0.32159(12) 1.06682(8) 0.0262(2) Uani d . 1 . .
H H9A 0.6917 0.3826 1.0040 0.031 Uiso calc R 1 . .
H H9B 0.7775 0.3249 1.0937 0.031 Uiso calc R 1 . .
C C10 0.62306(10) 0.39889(13) 1.14129(8) 0.0315(3) Uani d U 1 . .
H H10A 0.6390 0.3497 1.2074 0.038 Uiso calc R 1 . .
H H10B 0.6418 0.5129 1.1472 0.038 Uiso calc R 1 . .
C C11 0.50273(10) 0.38124(13) 1.11086(9) 0.0319(3) Uani d U 1 . .
C C12 0.38124(11) 0.83164(16) 0.55435(9) 0.0392(3) Uani d . 1 . .
H H12A 0.4093 0.9349 0.5339 0.059 Uiso calc R 1 . .
H H12B 0.3183 0.7985 0.5081 0.059 Uiso calc R 1 . .
H H12C 0.4421 0.7533 0.5540 0.059 Uiso calc R 1 . .
N N1 0.47262(7) 0.00296(10) 0.80496(6) 0.0234(2) Uani d . 1 . .
N N2 0.66485(7) 0.15706(10) 1.04640(6) 0.0220(2) Uani d . 1 . .
N N3 0.40915(9) 0.36369(13) 1.08811(9) 0.0448(3) Uani d . 1 . .
O O1 0.34397(8) 0.84346(12) 0.65056(6) 0.0406(2) Uani d . 1 . .
H H1 0.3937 0.8886 0.6879 0.061 Uiso calc R 1 . .
H H1C 0.5001(11) -0.0715(17) 0.8475(10) 0.031(3) Uiso d . 1 . .

loop_
_atom_site_aniso_label
_atom_site_aniso_U_11
_atom_site_aniso_U_22
_atom_site_aniso_U_33
_atom_site_aniso_U_12
_atom_site_aniso_U_13
_atom_site_aniso_U_23
C1 0.0268(5) 0.0226(5) 0.0283(5) 0.0009(4) 0.0057(4) 0.0009(4)
C2 0.0254(5) 0.0252(5) 0.0231(5) -0.0026(4) 0.0042(4) -0.0005(4)
C3 0.0313(6) 0.0390(6) 0.0322(6) -0.0007(5) 0.0093(4) -0.0079(5)
C4 0.0346(6) 0.0346(6) 0.0248(5) -0.0056(5) 0.0010(4) 0.0050(4)
C5 0.0241(5) 0.0223(5) 0.0253(5) -0.0023(4) 0.0023(4) 0.0009(4)
C6 0.0216(5) 0.0227(5) 0.0259(5) -0.0008(4) 0.0037(4) -0.0002(4)
C7 0.0230(5) 0.0410(6) 0.0361(6) 0.0027(5) 0.0066(4) 0.0052(5)
C8 0.0218(5) 0.0265(5) 0.0268(5) 0.0002(4) 0.0011(4) 0.0034(4)
C9 0.0249(5) 0.0229(5) 0.0303(5) -0.0041(4) -0.0013(4) -0.0010(4)
C10 0.0362(6) 0.0258(5) 0.0320(6) -0.0002(4) -0.0014(4) -0.0054(4)
C11 0.0360(6) 0.0233(5) 0.0368(6) 0.0056(4) 0.0052(5) -0.0005(4)
C12 0.0402(7) 0.0443(7) 0.0336(6) -0.0018(5) 0.0048(5) -0.0082(5)
N1 0.0236(4) 0.0212(4) 0.0258(4) -0.0011(3) 0.0035(3) -0.0004(3)
N2 0.0217(4) 0.0205(4) 0.0236(4) -0.0014(3) 0.0008(3) 0.0003(3)
N3 0.0354(6) 0.0390(6) 0.0600(7) 0.0072(5) 0.0042(5) 0.0027(5)
O1 0.0404(5) 0.0522(6) 0.0294(4) -0.0142(4) 0.0035(4) -0.0044(4)

loop_
_atom_type_symbol
_atom_type_description
_atom_type_scat_dispersion_real
_atom_type_scat_dispersion_imag
_atom_type_scat_source
C C 0.0033 0.0016 'International Tables Vol C Tables 4.2.6.8 and 6.1.1.4'
H H 0.0000 0.0000 'International Tables Vol C Tables 4.2.6.8 and 6.1.1.4'
N N 0.0061 0.0033 'International Tables Vol C Tables 4.2.6.8 and 6.1.1.4'
O O 0.0106 0.0060 'International Tables Vol C Tables 4.2.6.8 and 6.1.1.4'

loop_
_geom_angle_atom_site_label_1
_geom_angle_atom_site_label_2
_geom_angle_atom_site_label_3
_geom_angle_site_symmetry_1
_geom_angle_site_symmetry_3
_geom_angle
_geom_angle_publ_flag
N1 C1 C8 . 3_657 109.62(8) ?
N1 C1 H1A . . 109.7 ?
C8 C1 H1A 3_657 . 109.7 ?
N1 C1 H1B . . 109.7 ?
C8 C1 H1B 3_657 . 109.7 ?
H1A C1 H1B . . 108.2 ?
N1 C2 C3 . . 105.83(9) ?
N1 C2 C4 . . 109.01(8) ?
C3 C2 C4 . . 108.56(9) ?
N1 C2 C5 . . 113.12(8) ?
C3 C2 C5 . . 112.33(9) ?
C4 C2 C5 . . 107.88(8) ?
C2 C3 H3A . . 109.5 ?
C2 C3 H3B . . 109.5 ?
H3A C3 H3B . . 109.5 ?
C2 C3 H3C . . 109.5 ?
H3A C3 H3C . . 109.5 ?
H3B C3 H3C . . 109.5 ?
C2 C4 H4A . . 109.5 ?
C2 C4 H4B . . 109.5 ?
H4A C4 H4B . . 109.5 ?
C2 C4 H4C . . 109.5 ?
H4A C4 H4C . . 109.5 ?
H4B C4 H4C . . 109.5 ?
C6 C5 C2 . . 116.79(8) ?
C6 C5 H5A . . 108.1 ?
C2 C5 H5A . . 108.1 ?
C6 C5 H5B . . 108.1 ?
C2 C5 H5B . . 108.1 ?
H5A C5 H5B . . 107.3 ?
N2 C6 C7 . . 113.28(8) ?
N2 C6 C5 . . 110.23(8) ?
C7 C6 C5 . . 110.72(8) ?
N2 C6 H6 . . 107.4 ?
C7 C6 H6 . . 107.4 ?
C5 C6 H6 . . 107.4 ?
C6 C7 H7A . . 109.5 ?
C6 C7 H7B . . 109.5 ?
H7A C7 H7B . . 109.5 ?
C6 C7 H7C . . 109.5 ?
H7A C7 H7C . . 109.5 ?
H7B C7 H7C . . 109.5 ?
N2 C8 C1 . 3_657 112.02(8) ?
N2 C8 H8A . . 109.2 ?
C1 C8 H8A 3_657 . 109.2 ?
N2 C8 H8B . . 109.2 ?
C1 C8 H8B 3_657 . 109.2 ?
H8A C8 H8B . . 107.9 ?
N2 C9 C10 . . 111.67(9) ?
N2 C9 H9A . . 109.3 ?
C10 C9 H9A . . 109.3 ?
N2 C9 H9B . . 109.3 ?
C10 C9 H9B . . 109.3 ?
H9A C9 H9B . . 107.9 ?
C11 C10 C9 . . 111.75(9) ?
C11 C10 H10A . . 109.3 ?
C9 C10 H10A . . 109.3 ?
C11 C10 H10B . . 109.3 ?
C9 C10 H10B . . 109.3 ?
H10A C10 H10B . . 107.9 ?
N3 C11 C10 . . 178.26(13) ?
O1 C12 H12A . . 109.5 ?
O1 C12 H12B . . 109.5 ?
H12A C12 H12B . . 109.5 ?
O1 C12 H12C . . 109.5 ?
H12A C12 H12C . . 109.5 ?
H12B C12 H12C . . 109.5 ?
C1 N1 C2 . . 117.27(8) ?
C1 N1 H1C . . 105.9(9) ?
C2 N1 H1C . . 109.6(9) ?
C9 N2 C8 . . 112.83(8) ?
C9 N2 C6 . . 113.05(8) ?
C8 N2 C6 . . 112.45(8) ?
C12 O1 H1 . . 109.5 ?

loop_
_geom_bond_atom_site_label_1
_geom_bond_atom_site_label_2
_geom_bond_site_symmetry_2
_geom_bond_distance
_geom_bond_publ_flag
C1 N1 . 1.4701(13) ?
C1 C8 3_657 1.5204(14) ?
C1 H1A . 0.9900 ?
C1 H1B . 0.9900 ?
C2 N1 . 1.4853(13) ?
C2 C3 . 1.5267(15) ?
C2 C4 . 1.5338(15) ?
C2 C5 . 1.5441(14) ?
C3 H3A . 0.9800 ?
C3 H3B . 0.9800 ?
C3 H3C . 0.9800 ?
C4 H4A . 0.9800 ?
C4 H4B . 0.9800 ?
C4 H4C . 0.9800 ?
C5 C6 . 1.5426(14) ?
C5 H5A . 0.9900 ?
C5 H5B . 0.9900 ?
C6 N2 . 1.4804(13) ?
C6 C7 . 1.5401(14) ?
C6 H6 . 1.0000 ?
C7 H7A . 0.9800 ?
C7 H7B . 0.9800 ?
C7 H7C . 0.9800 ?
C8 N2 . 1.4717(13) ?
C8 C1 3_657 1.5204(14) ?
C8 H8A . 0.9900 ?
C8 H8B . 0.9900 ?
C9 N2 . 1.4639(13) ?
C9 C10 . 1.5322(16) ?
C9 H9A . 0.9900 ?
C9 H9B . 0.9900 ?
C10 C11 . 1.4655(16) ?
C10 H10A . 0.9900 ?
C10 H10B . 0.9900 ?
C11 N3 . 1.1408(16) ?
C12 O1 . 1.4048(15) ?
C12 H12A . 0.9800 ?
C12 H12B . 0.9800 ?
C12 H12C . 0.9800 ?
N1 H1C . 0.897(14) ?
O1 H1 . 0.8400 ?

loop_
_geom_hbond_atom_site_label_D
_geom_hbond_atom_site_label_H
_geom_hbond_atom_site_label_A
_geom_hbond_site_symmetry_A
_geom_hbond_distance_DH
_geom_hbond_distance_HA
_geom_hbond_distance_DA
_geom_hbond_angle_DHA
O1 H1 N1 1_565 0.84 2.02 2.8343(12) 162.2

loop_
_geom_torsion_atom_site_label_1
_geom_torsion_atom_site_label_2
_geom_torsion_atom_site_label_3
_geom_torsion_atom_site_label_4
_geom_torsion_site_symmetry_1
_geom_torsion_site_symmetry_2
_geom_torsion_site_symmetry_3
_geom_torsion_site_symmetry_4
_geom_torsion
_geom_torsion_publ_flag
N1 C2 C5 C6 . . . . 68.30(11) ?
C3 C2 C5 C6 . . . . -51.44(12) ?
C4 C2 C5 C6 . . . . -171.05(8) ?
C2 C5 C6 N2 . . . . -136.19(9) ?
C2 C5 C6 C7 . . . . 97.66(11) ?
N2 C9 C10 C11 . . . . -52.36(12) ?
C9 C10 C11 N3 . . . . 80(4) ?
C8 C1 N1 C2 3_657 . . . 179.81(8) ?
C3 C2 N1 C1 . . . . -179.19(9) ?
C4 C2 N1 C1 . . . . -62.60(11) ?
C5 C2 N1 C1 . . . . 57.41(12) ?
C10 C9 N2 C8 . . . . -79.38(11) ?
C10 C9 N2 C6 . . . . 151.61(9) ?
C1 C8 N2 C9 3_657 . . . 139.60(9) ?
C1 C8 N2 C6 3_657 . . . -91.08(10) ?
C7 C6 N2 C9 . . . . 61.30(11) ?
C5 C6 N2 C9 . . . . -63.39(10) ?
C7 C6 N2 C8 . . . . -67.90(11) ?
C5 C6 N2 C8 . . . . 167.41(8) ?
